data_4069298
loop_
_publ_author_name
'Trifonov, Alexander A.'
'Gudilenkov, Ivan D.'
'Fukin, Georgy K.'
'Cherkasov, Anton V.'
'Larionova, Julia'

_publ_section_title
;
 Reactions of Cp*2Yb(THF)2with TCNQ and TCNB. A Novel Type of Reactivity
 of TCNQ toward Metallocenes. The First Example of the \p-Dimer
 [TCNB2]2&#x2212;
;
_journal_issue 12
_journal_name_full Organometallics
_journal_page_first 3421
_journal_paper_doi 10.1021/om9001318
_journal_volume 28
_journal_year 2009
_chemical_formula_sum 'C92 H110 N12 Yb2'
_chemical_formula_weight 1730.00
_chemical_name_systematic
; 
 ? 
;
_space_group_IT_number 14
_symmetry_cell_setting monoclinic
_symmetry_space_group_name_Hall '-P 2ybc'
_symmetry_space_group_name_H-M 'P 1 21/c 1'
_atom_sites_solution_hydrogens geom
_atom_sites_solution_primary direct
_atom_sites_solution_secondary difmap
_audit_creation_method SHELXL-97
_cell_angle_alpha 90.00
_cell_angle_beta 106.8680(10)
_cell_angle_gamma 90.00
_cell_formula_units_Z 2
_cell_length_a 13.7777(4)
_cell_length_b 21.9832(6)
_cell_length_c 14.9658(4)
_cell_measurement_reflns_used 900
_cell_measurement_temperature 100(2)
_cell_measurement_theta_max 30
_cell_measurement_theta_min 2
_cell_volume 4337.8(2)
_computing_cell_refinement 'Bruker SMART'
_computing_data_collection 'Bruker SMART'
_computing_data_reduction 'Bruker SHELXTL'
_computing_molecular_graphics 'Bruker SHELXTL'
_computing_publication_material 'Bruker SHELXTL'
_computing_structure_refinement 'SHELXL-97 (Sheldrick, 1997)'
_computing_structure_solution 'SHELXS-97 (Sheldrick, 1990)'
_diffrn_ambient_temperature 100(2)
_diffrn_measured_fraction_theta_full 0.995
_diffrn_measured_fraction_theta_max 0.995
_diffrn_measurement_device_type 'CCD area detector'
_diffrn_measurement_method 'phi and omega scans'
_diffrn_radiation_monochromator graphite
_diffrn_radiation_source 'fine-focus sealed tube'
_diffrn_radiation_type MoK\a
_diffrn_radiation_wavelength 0.71073
_diffrn_reflns_av_R_equivalents 0.0227
_diffrn_reflns_av_sigmaI/netI 0.0177
_diffrn_reflns_limit_h_max 16
_diffrn_reflns_limit_h_min -16
_diffrn_reflns_limit_k_max 26
_diffrn_reflns_limit_k_min -26
_diffrn_reflns_limit_l_max 17
_diffrn_reflns_limit_l_min -17
_diffrn_reflns_number 33646
_diffrn_reflns_theta_full 25.00
_diffrn_reflns_theta_max 25.00
_diffrn_reflns_theta_min 2.56
_exptl_absorpt_coefficient_mu 2.193
_exptl_absorpt_correction_T_max 0.8105
_exptl_absorpt_correction_T_min 0.7345
_exptl_absorpt_correction_type multi-scan
_exptl_absorpt_process_details 'SADABS (Sheldrick, 1998a)'
_exptl_crystal_colour dark-red
_exptl_crystal_density_diffrn 1.325
_exptl_crystal_density_method 'not measured'
_exptl_crystal_description prism
_exptl_crystal_F_000 1772
_exptl_crystal_size_max 0.15
_exptl_crystal_size_mid 0.12
_exptl_crystal_size_min 0.10
_refine_diff_density_max 1.641
_refine_diff_density_min -0.912
_refine_diff_density_rms 0.096
_refine_ls_extinction_method none
_refine_ls_goodness_of_fit_ref 1.066
_refine_ls_hydrogen_treatment constr
_refine_ls_matrix_type full
_refine_ls_number_parameters 538
_refine_ls_number_reflns 7608
_refine_ls_number_restraints 37
_refine_ls_restrained_S_all 1.075
_refine_ls_R_factor_all 0.0394
_refine_ls_R_factor_gt 0.0314
_refine_ls_shift/su_max 0.002
_refine_ls_shift/su_mean 0.000
_refine_ls_structure_factor_coef Fsqd
_refine_ls_weighting_details 'calc w=1/[\s^2^(Fo^2^)+(0.0481P)^2^+6.0916P] where P=(Fo^2^+2Fc^2^)/3'
_refine_ls_weighting_scheme calc
_refine_ls_wR_factor_gt 0.0787
_refine_ls_wR_factor_ref 0.0826
_reflns_number_gt 6519
_reflns_number_total 7608
_reflns_threshold_expression >2sigma(I)
_cod_data_source_file om9001318_si_002.cif
_cod_data_source_block ybcp1m
_cod_depositor_comments
;
The following automatic conversions were performed:

'_symmetry_cell_setting' value 'Monoclinic' changed to 'monoclinic'
according to /home/saulius/struct/CIF-dictionaries/cif_core.dic
dictionary named 'cif_core.dic' version 2.4.2 from 2011-04-26.

Automatic conversion script
Id: cif_fix_values 1715 2011-07-08 13:25:40Z adriana 
;
_cod_original_sg_symbol_H-M P2(1)/c
_cod_database_code 4069298

loop_
_symmetry_equiv_pos_as_xyz
'x, y, z'
'-x, y+1/2, -z+1/2'
'-x, -y, -z'
'x, -y-1/2, z-1/2'

loop_
_atom_site_label
_atom_site_type_symbol
_atom_site_fract_x
_atom_site_fract_y
_atom_site_fract_z
_atom_site_U_iso_or_equiv
_atom_site_adp_type
_atom_site_occupancy
_atom_site_symmetry_multiplicity
_atom_site_calc_flag
_atom_site_refinement_flags
_atom_site_disorder_assembly
_atom_site_disorder_group
Yb1 Yb -0.722799(7) 0.391806(5) 0.026556(6) 0.02475(3) Uani 1 1 d . . .
C1 C -0.7012(2) 0.33269(12) -0.12057(17) 0.0311(6) Uani 1 1 d . B .
N1 N -0.66537(17) 0.34747(10) 0.18265(15) 0.0346(6) Uani 1 1 d . B .
C2 C -0.7550(2) 0.29189(12) -0.07828(18) 0.0335(7) Uani 1 1 d . B .
N2 N -0.57696(16) 0.44400(10) 0.11392(14) 0.0324(6) Uani 1 1 d . B .
C3 C -0.6889(2) 0.27294(12) 0.00863(18) 0.0342(7) Uani 1 1 d . B .
N3 N -0.31509(15) 0.53369(10) 0.07257(14) 0.0300(5) Uani 1 1 d . . .
C4 C -0.5930(2) 0.30174(12) 0.01957(18) 0.0328(6) Uani 1 1 d . . .
N4 N -0.2748(2) 0.37604(14) 0.66432(18) 0.0503(7) Uani 1 1 d . . .
C5 C -0.60154(19) 0.33839(12) -0.06035(18) 0.0329(6) Uani 1 1 d . B .
N5 N -0.02807(19) 0.47813(12) 0.64115(16) 0.0418(7) Uani 1 1 d . . .
C6 C -0.7427(2) 0.35866(14) -0.21794(18) 0.0411(7) Uani 1 1 d . . .
H6A H -0.7589 0.3254 -0.2634 0.062 Uiso 1 1 calc R B .
H6B H -0.6918 0.3853 -0.2317 0.062 Uiso 1 1 calc R . .
H6C H -0.8043 0.3821 -0.2218 0.062 Uiso 1 1 calc R . .
C7 C -0.8545(2) 0.26264(14) -0.1260(2) 0.0448(8) Uani 1 1 d . . .
H7A H -0.8428 0.2256 -0.1579 0.067 Uiso 1 1 calc R B .
H7B H -0.8964 0.2910 -0.1718 0.067 Uiso 1 1 calc R . .
H7C H -0.8894 0.2522 -0.0796 0.067 Uiso 1 1 calc RD . .
C8 C -0.7117(2) 0.22462(14) 0.0693(2) 0.0439(8) Uani 1 1 d . . .
H8A H -0.7110 0.1848 0.0401 0.066 Uiso 1 1 calc R B .
H8B H -0.7787 0.2319 0.0776 0.066 Uiso 1 1 calc R . .
H8C H -0.6603 0.2254 0.1303 0.066 Uiso 1 1 calc R . .
C9 C -0.4966(2) 0.29090(15) 0.0964(2) 0.0447(8) Uani 1 1 d . B .
H9A H -0.4535 0.2624 0.0748 0.067 Uiso 1 1 calc R . .
H9B H -0.5128 0.2737 0.1508 0.067 Uiso 1 1 calc R . .
H9C H -0.4606 0.3295 0.1139 0.067 Uiso 1 1 calc R . .
C10 C -0.5136(2) 0.37201(15) -0.0794(2) 0.0440(8) Uani 1 1 d . . .
H10A H -0.4645 0.3426 -0.0897 0.066 Uiso 1 1 calc R B .
H10B H -0.4806 0.3978 -0.0258 0.066 Uiso 1 1 calc R . .
H10C H -0.5387 0.3974 -0.1352 0.066 Uiso 1 1 calc R . .
C11 C -0.92849(14) 0.41652(9) -0.03047(13) 0.0323(14) Uani 0.50 1 d PG A 1
C12 C -0.88255(16) 0.47452(9) -0.02684(14) 0.0316(14) Uani 0.50 1 d PG A 1
C13 C -0.83073(19) 0.48746(11) 0.06774(16) 0.0336(14) Uani 0.50 1 d PG A 1
C14 C -0.84464(19) 0.43751(11) 0.12257(15) 0.0254(12) Uani 0.50 1 d PG A 1
C15 C -0.90506(16) 0.39367(10) 0.06187(14) 0.0427(12) Uani 0.50 1 d PG A 1
C16 C -0.99118(19) 0.38477(12) -0.11724(17) 0.0326(14) Uani 0.50 1 d PG A 1
H16A H -1.0529 0.4084 -0.1453 0.049 Uiso 0.50 1 calc PR A 1
H16B H -1.0097 0.3441 -0.1009 0.049 Uiso 0.50 1 calc PR A 1
H16C H -0.9517 0.3812 -0.1620 0.049 Uiso 0.50 1 calc PR A 1
C17 C -0.8879(2) 0.51521(13) -0.10911(19) 0.0368(14) Uani 0.50 1 d PG A 1
H17A H -0.9538 0.5358 -0.1282 0.055 Uiso 0.50 1 calc PR A 1
H17B H -0.8797 0.4907 -0.1611 0.055 Uiso 0.50 1 calc PR A 1
H17C H -0.8337 0.5456 -0.0915 0.055 Uiso 0.50 1 calc PR A 1
C18 C -0.7713(3) 0.54438(14) 0.1037(2) 0.0409(15) Uani 0.50 1 d PG A 1
H18A H -0.8177 0.5791 0.0948 0.061 Uiso 0.50 1 calc PR A 1
H18B H -0.7216 0.5514 0.0693 0.061 Uiso 0.50 1 calc PR A 1
H18C H -0.7359 0.5396 0.1703 0.061 Uiso 0.50 1 calc PR A 1
C19 C -0.8026(3) 0.43198(15) 0.2270(2) 0.0478(17) Uani 0.50 1 d PG A 1
H19A H -0.8407 0.4587 0.2572 0.072 Uiso 0.50 1 calc PR A 1
H19B H -0.7310 0.4439 0.2462 0.072 Uiso 0.50 1 calc PR A 1
H19C H -0.8088 0.3898 0.2457 0.072 Uiso 0.50 1 calc PR A 1
C20 C -0.9385(2) 0.33332(13) 0.0905(2) 0.0350(13) Uani 0.50 1 d PG A 1
H20A H -0.9911 0.3400 0.1217 0.052 Uiso 0.50 1 calc PR A 1
H20B H -0.8803 0.3127 0.1334 0.052 Uiso 0.50 1 calc PR A 1
H20C H -0.9659 0.3080 0.0350 0.052 Uiso 0.50 1 calc PR A 1
C11' C -0.91781(19) 0.38933(13) 0.01260(19) 0.0593(19) Uani 0.50 1 d PGU B 2
C12' C -0.9008(2) 0.44117(14) -0.0361(2) 0.0433(17) Uani 0.50 1 d PGU B 2
C13' C -0.8408(2) 0.48208(15) 0.0294(2) 0.0488(16) Uani 0.50 1 d PGU B 2
C14' C -0.8207(2) 0.45555(16) 0.1185(2) 0.051(2) Uani 0.50 1 d PG B 2
C15' C -0.8683(2) 0.39823(15) 0.1082(2) 0.0427(12) Uani 0.50 1 d PG B 2
C16' C -0.9779(3) 0.33441(17) -0.0298(3) 0.108(4) Uani 0.50 1 d PG B 2
H16D H -1.0485 0.3396 -0.0296 0.163 Uiso 0.50 1 calc PR B 2
H16E H -0.9492 0.2983 0.0067 0.163 Uiso 0.50 1 calc PRD B 2
H16F H -0.9754 0.3294 -0.0941 0.163 Uiso 0.50 1 calc PR B 2
C17' C -0.9397(3) 0.4510(2) -0.1393(3) 0.091(3) Uani 0.50 1 d PG B 2
H17D H -0.9667 0.4924 -0.1518 0.137 Uiso 0.50 1 calc PR B 2
H17E H -0.9937 0.4216 -0.1664 0.137 Uiso 0.50 1 calc PR B 2
H17F H -0.8842 0.4455 -0.1673 0.137 Uiso 0.50 1 calc PR B 2
C18' C -0.8047(4) 0.5431(2) 0.0080(4) 0.089(3) Uani 0.50 1 d PGU B 2
H18D H -0.8624 0.5711 -0.0112 0.133 Uiso 0.50 1 calc PR B 2
H18E H -0.7733 0.5391 -0.0427 0.133 Uiso 0.50 1 calc PR B 2
H18F H -0.7548 0.5591 0.0637 0.133 Uiso 0.50 1 calc PR B 2
C19' C -0.7595(4) 0.4834(2) 0.2086(3) 0.086(3) Uani 0.50 1 d PGU B 2
H19D H -0.7835 0.4681 0.2598 0.129 Uiso 0.50 1 calc PR B 2
H19E H -0.7669 0.5277 0.2048 0.129 Uiso 0.50 1 calc PR B 2
H19F H -0.6879 0.4726 0.2199 0.129 Uiso 0.50 1 calc PR B 2
C20' C -0.8665(3) 0.3544(2) 0.1852(3) 0.094(3) Uani 0.50 1 d PGU B 2
H20D H -0.9275 0.3289 0.1671 0.141 Uiso 0.50 1 calc PR B 2
H20E H -0.8649 0.3771 0.2421 0.141 Uiso 0.50 1 calc PR B 2
H20F H -0.8061 0.3286 0.1970 0.141 Uiso 0.50 1 calc PR B 2
C21 C -0.6313(2) 0.32808(13) 0.25544(18) 0.0352(7) Uani 1 1 d . . .
C22 C -0.5854(3) 0.30280(16) 0.3482(2) 0.0573(10) Uani 1 1 d . B .
H21A H -0.6272 0.2691 0.3590 0.086 Uiso 1 1 calc R . .
H21B H -0.5810 0.3345 0.3953 0.086 Uiso 1 1 calc R . .
H21C H -0.5172 0.2878 0.3525 0.086 Uiso 1 1 calc R . .
C23 C -0.49252(19) 0.45655(12) 0.14358(16) 0.0282(6) Uani 1 1 d . . .
C24 C -0.34760(18) 0.50511(12) 0.12226(16) 0.0273(6) Uani 1 1 d . . .
C25 C -0.39040(18) 0.47195(12) 0.18059(16) 0.0281(6) Uani 1 1 d . B .
C26 C -0.33359(18) 0.45490(11) 0.27622(16) 0.0268(6) Uani 1 1 d . . .
C27 C -0.37946(19) 0.42041(13) 0.33141(18) 0.0329(7) Uani 1 1 d . B .
H27A H -0.4483 0.4083 0.3069 0.039 Uiso 1 1 calc R . .
C28 C -0.3253(2) 0.40370(12) 0.42166(18) 0.0330(6) Uani 1 1 d . . .
H28A H -0.3572 0.3799 0.4580 0.040 Uiso 1 1 calc R B .
C29 C -0.22574(18) 0.42121(12) 0.45892(16) 0.0275(6) Uani 1 1 d . B .
C30 C -0.18042(18) 0.45708(12) 0.40575(17) 0.0285(6) Uani 1 1 d . . .
H30A H -0.1125 0.4705 0.4317 0.034 Uiso 1 1 calc R B .
C31 C -0.23304(18) 0.47340(12) 0.31562(17) 0.0286(6) Uani 1 1 d . B .
H31A H -0.2006 0.4975 0.2800 0.034 Uiso 1 1 calc R . .
C32 C -0.16081(19) 0.39642(11) 0.55391(17) 0.0283(6) Uani 1 1 d . . .
C33 C -0.2255(2) 0.38498(13) 0.61621(18) 0.0364(7) Uani 1 1 d . B .
C34 C -0.0859(2) 0.44309(13) 0.60304(17) 0.0338(7) Uani 1 1 d . B .
C35 C -0.10279(19) 0.33447(12) 0.54226(17) 0.0315(6) Uani 1 1 d . B .
C36 C -0.0432(2) 0.34752(12) 0.47301(19) 0.0340(7) Uani 1 1 d . . .
C37 C -0.0912(2) 0.32084(14) 0.39130(18) 0.0375(7) Uani 1 1 d . B .
C38 C -0.1751(2) 0.28366(13) 0.4028(2) 0.0417(8) Uani 1 1 d . . .
C39 C -0.1821(2) 0.28898(13) 0.4901(2) 0.0376(7) Uani 1 1 d . B .
C40 C -0.0367(2) 0.31286(13) 0.63831(19) 0.0382(7) Uani 1 1 d . . .
H40A H -0.0027 0.2748 0.6311 0.057 Uiso 1 1 calc R B .
H40B H -0.0795 0.3061 0.6795 0.057 Uiso 1 1 calc R . .
H40C H 0.0143 0.3439 0.6656 0.057 Uiso 1 1 calc R . .
C41 C 0.0530(2) 0.38468(14) 0.4954(2) 0.0404(8) Uani 1 1 d . B .
H41A H 0.0863 0.3788 0.4464 0.061 Uiso 1 1 calc R . .
H41B H 0.0987 0.3715 0.5555 0.061 Uiso 1 1 calc R . .
H41C H 0.0365 0.4278 0.4990 0.061 Uiso 1 1 calc R . .
C42 C -0.0677(2) 0.32791(17) 0.3006(2) 0.0519(9) Uani 1 1 d . . .
H42A H -0.0085 0.3544 0.3093 0.078 Uiso 1 1 calc R B .
H42B H -0.1261 0.3460 0.2545 0.078 Uiso 1 1 calc R . .
H42C H -0.0531 0.2879 0.2785 0.078 Uiso 1 1 calc R . .
C43 C -0.2413(3) 0.24513(17) 0.3253(2) 0.0629(11) Uani 1 1 d . B .
H43A H -0.2949 0.2261 0.3466 0.094 Uiso 1 1 calc R . .
H43B H -0.2000 0.2135 0.3079 0.094 Uiso 1 1 calc R . .
H43C H -0.2720 0.2708 0.2709 0.094 Uiso 1 1 calc R . .
C44 C -0.2502(3) 0.25435(16) 0.5334(3) 0.0572(10) Uani 1 1 d . . .
H44A H -0.2821 0.2209 0.4920 0.086 Uiso 1 1 calc R B .
H44B H -0.3027 0.2816 0.5427 0.086 Uiso 1 1 calc R . .
H44C H -0.2104 0.2379 0.5937 0.086 Uiso 1 1 calc R . .
N6S N -0.5756(4) 0.4278(2) 0.4717(4) 0.1344(19) Uani 1 1 d . . .
C45S C -0.5420(4) 0.4339(2) 0.5519(4) 0.0963(16) Uani 1 1 d . . .
C46S C -0.4979(4) 0.4437(3) 0.6493(4) 0.1036(17) Uani 1 1 d . . .
H46A H -0.4555 0.4087 0.6765 0.155 Uiso 1 1 calc R . .
H46B H -0.5517 0.4486 0.6795 0.155 Uiso 1 1 calc R . .
H46C H -0.4561 0.4805 0.6589 0.155 Uiso 1 1 calc R . .

loop_
_atom_site_aniso_label
_atom_site_aniso_U_11
_atom_site_aniso_U_22
_atom_site_aniso_U_33
_atom_site_aniso_U_23
_atom_site_aniso_U_13
_atom_site_aniso_U_12
Yb1 0.02224(5) 0.03139(6) 0.01945(5) 0.00006(4) 0.00419(4) -0.00174(4)
C1 0.0396(13) 0.0332(13) 0.0218(11) -0.0053(10) 0.0108(10) -0.0014(11)
N1 0.0369(11) 0.0357(12) 0.0325(11) -0.0001(9) 0.0121(9) -0.0011(10)
C2 0.0364(13) 0.0333(14) 0.0306(12) -0.0058(11) 0.0096(11) -0.0005(11)
N2 0.0298(10) 0.0391(12) 0.0242(10) 0.0023(9) 0.0013(9) -0.0055(9)
C3 0.0389(13) 0.0307(13) 0.0301(13) -0.0028(11) 0.0055(11) 0.0016(11)
N3 0.0244(10) 0.0389(12) 0.0242(10) 0.0053(9) 0.0028(8) 0.0030(9)
C4 0.0323(12) 0.0353(14) 0.0305(12) -0.0030(11) 0.0087(10) 0.0050(11)
N4 0.0466(13) 0.0713(17) 0.0353(12) 0.0122(12) 0.0155(11) 0.0076(13)
C5 0.0315(12) 0.0363(14) 0.0333(13) -0.0031(11) 0.0131(10) 0.0025(11)
N5 0.0439(13) 0.0475(14) 0.0287(11) -0.0045(10) 0.0023(10) -0.0001(11)
C6 0.0554(16) 0.0420(16) 0.0251(12) -0.0034(12) 0.0105(12) -0.0055(14)
C7 0.0432(15) 0.0469(17) 0.0427(15) -0.0118(13) 0.0098(13) -0.0089(13)
C8 0.0545(16) 0.0370(15) 0.0400(15) -0.0004(13) 0.0134(13) -0.0008(14)
C9 0.0362(14) 0.0511(17) 0.0446(16) 0.0008(14) 0.0080(12) 0.0113(13)
C10 0.0390(14) 0.0489(16) 0.0500(16) -0.0028(14) 0.0220(12) 0.0004(13)
C11 0.032(3) 0.033(3) 0.030(3) 0.005(2) 0.006(2) -0.010(2)
C12 0.024(2) 0.032(3) 0.031(3) -0.010(2) -0.004(2) -0.007(2)
C13 0.049(3) 0.031(3) 0.019(2) -0.001(2) 0.007(2) 0.014(2)
C14 0.025(2) 0.026(2) 0.022(2) -0.0060(19) 0.0021(19) -0.003(2)
C15 0.029(2) 0.056(2) 0.047(3) 0.022(2) 0.0153(18) 0.0146(18)
C16 0.010(2) 0.058(3) 0.023(2) -0.004(2) -0.0058(18) 0.003(2)
C17 0.037(3) 0.035(3) 0.034(3) 0.014(2) 0.003(2) 0.014(2)
C18 0.042(3) 0.025(3) 0.048(3) -0.017(2) 0.001(3) 0.001(2)
C19 0.064(4) 0.061(4) 0.017(2) -0.002(2) 0.011(2) 0.020(3)
C20 0.027(2) 0.047(3) 0.038(3) 0.004(2) 0.0211(19) -0.002(2)
C11' 0.035(3) 0.045(3) 0.113(5) -0.012(3) 0.045(3) 0.008(3)
C12' 0.024(2) 0.088(4) 0.020(2) 0.001(3) 0.0083(19) 0.034(3)
C13' 0.041(2) 0.033(3) 0.093(4) 0.004(3) 0.052(2) 0.004(2)
C14' 0.008(2) 0.093(5) 0.046(3) -0.034(4) -0.002(2) 0.003(3)
C15' 0.029(2) 0.056(2) 0.047(3) 0.022(2) 0.0153(18) 0.0146(18)
C16' 0.096(7) 0.102(7) 0.109(8) -0.017(6) 0.001(6) -0.037(6)
C17' 0.070(5) 0.140(8) 0.061(5) 0.016(5) 0.015(4) 0.047(5)
C18' 0.091(4) 0.080(5) 0.109(5) 0.004(4) 0.052(4) 0.006(4)
C19' 0.090(5) 0.088(5) 0.077(4) -0.027(4) 0.020(4) 0.019(4)
C20' 0.094(5) 0.111(6) 0.085(5) 0.028(4) 0.038(4) 0.010(5)
C21 0.0385(13) 0.0339(13) 0.0322(13) 0.0010(11) 0.0085(11) -0.0094(12)
C22 0.069(2) 0.0581(19) 0.0331(15) 0.0148(14) -0.0030(15) -0.0169(17)
C23 0.0317(12) 0.0313(13) 0.0198(11) 0.0045(10) 0.0043(9) -0.0004(11)
C24 0.0219(11) 0.0366(13) 0.0204(11) -0.0009(10) 0.0015(9) 0.0020(10)
C25 0.0249(11) 0.0344(13) 0.0223(11) 0.0023(10) 0.0026(9) -0.0015(10)
C26 0.0260(11) 0.0300(12) 0.0217(11) 0.0021(10) 0.0029(9) 0.0021(10)
C27 0.0214(11) 0.0453(15) 0.0289(12) 0.0062(11) 0.0025(10) -0.0035(11)
C28 0.0301(12) 0.0435(15) 0.0248(12) 0.0071(11) 0.0072(10) -0.0014(11)
C29 0.0259(11) 0.0327(13) 0.0215(11) 0.0009(10) 0.0032(9) 0.0006(10)
C30 0.0243(11) 0.0324(13) 0.0253(11) 0.0001(10) 0.0015(9) -0.0008(10)
C31 0.0272(11) 0.0312(13) 0.0270(11) 0.0054(10) 0.0072(9) -0.0016(10)
C32 0.0263(12) 0.0358(14) 0.0200(11) 0.0014(10) 0.0021(10) 0.0020(10)
C33 0.0368(14) 0.0469(16) 0.0221(12) 0.0063(11) 0.0035(11) 0.0067(12)
C34 0.0365(13) 0.0391(14) 0.0203(12) -0.0010(11) -0.0005(10) 0.0020(12)
C35 0.0315(12) 0.0333(14) 0.0265(12) 0.0019(10) 0.0034(10) 0.0016(11)
C36 0.0313(12) 0.0364(14) 0.0325(13) 0.0040(11) 0.0067(11) 0.0073(11)
C37 0.0372(13) 0.0443(15) 0.0289(12) -0.0024(12) 0.0063(11) 0.0130(12)
C38 0.0397(15) 0.0381(15) 0.0386(15) -0.0076(12) -0.0026(12) 0.0078(13)
C39 0.0351(14) 0.0343(14) 0.0376(14) 0.0011(12) 0.0012(12) 0.0006(12)
C40 0.0375(14) 0.0421(16) 0.0307(13) 0.0062(12) 0.0030(11) 0.0032(12)
C41 0.0326(13) 0.0479(17) 0.0412(15) 0.0036(13) 0.0113(12) 0.0050(12)
C42 0.0528(16) 0.069(2) 0.0332(14) -0.0031(15) 0.0118(13) 0.0212(16)
C43 0.065(2) 0.057(2) 0.0528(19) -0.0222(16) -0.0046(17) -0.0008(18)
C44 0.0530(17) 0.0507(19) 0.064(2) 0.0028(16) 0.0112(16) -0.0173(16)
N6S 0.166(4) 0.115(3) 0.136(4) -0.045(3) 0.065(3) -0.052(3)
C45S 0.099(3) 0.080(3) 0.126(4) -0.026(3) 0.058(3) -0.015(3)
C46S 0.102(3) 0.111(4) 0.108(3) -0.013(3) 0.047(3) 0.039(3)

loop_
_atom_type_symbol
_atom_type_description
_atom_type_scat_dispersion_real
_atom_type_scat_dispersion_imag
_atom_type_scat_source
C C 0.0033 0.0016 'International Tables Vol C Tables 4.2.6.8 and 6.1.1.4'
H H 0.0000 0.0000 'International Tables Vol C Tables 4.2.6.8 and 6.1.1.4'
N N 0.0061 0.0033 'International Tables Vol C Tables 4.2.6.8 and 6.1.1.4'
Yb Yb -0.3850 5.5486 'International Tables Vol C Tables 4.2.6.8 and 6.1.1.4'

loop_
_geom_angle_atom_site_label_1
_geom_angle_atom_site_label_2
_geom_angle_atom_site_label_3
_geom_angle
_geom_angle_site_symmetry_1
_geom_angle_site_symmetry_3
N2 Yb1 N3 72.72(7) . 3_465
N2 Yb1 N1 71.07(7) . .
N3 Yb1 N1 143.76(7) 3_465 .
N2 Yb1 C13' 93.24(9) . .
N3 Yb1 C13' 74.46(9) 3_465 .
N1 Yb1 C13' 108.84(10) . .
N2 Yb1 C12' 124.18(9) . .
N3 Yb1 C12' 80.88(8) 3_465 .
N1 Yb1 C12' 121.49(9) . .
C13' Yb1 C12' 31.6 . .
N2 Yb1 C14' 86.19(9) . .
N3 Yb1 C14' 101.63(10) 3_465 .
N1 Yb1 C14' 77.43(10) . .
C13' Yb1 C14' 31.6 . .
C12' Yb1 C14' 52.03(7) . .
N2 Yb1 C11' 137.80(8) . .
N3 Yb1 C11' 111.71(8) 3_465 .
N1 Yb1 C11' 96.17(8) . .
C13' Yb1 C11' 51.88(7) . .
C12' Yb1 C11' 31.2 . .
C14' Yb1 C11' 51.61(7) . .
N2 Yb1 C15' 110.97(9) . .
N3 Yb1 C15' 126.07(9) 3_465 .
N1 Yb1 C15' 69.94(8) . .
C13' Yb1 C15' 51.85(7) . .
C12' Yb1 C15' 51.63(7) . .
C14' Yb1 C15' 31.2 . .
C11' Yb1 C15' 31.0 . .
N2 Yb1 C1 114.68(8) . .
N3 Yb1 C1 73.74(8) 3_465 .
N1 Yb1 C1 121.10(8) . .
C13' Yb1 C1 128.05(10) . .
C12' Yb1 C1 103.14(9) . .
C14' Yb1 C1 154.98(9) . .
C11' Yb1 C1 106.39(8) . .
C15' Yb1 C1 134.09(9) . .
N2 Yb1 C2 134.37(8) . .
N3 Yb1 C2 103.35(8) 3_465 .
N1 Yb1 C2 100.78(8) . .
C13' Yb1 C2 130.42(9) . .
C12' Yb1 C2 98.85(9) . .
C14' Yb1 C2 137.24(10) . .
C11' Yb1 C2 86.83(9) . .
C15' Yb1 C2 107.37(9) . .
C1 Yb1 C2 31.11(8) . .
N2 Yb1 C5 86.04(8) . .
N3 Yb1 C5 73.50(8) 3_465 .
N1 Yb1 C5 102.46(8) . .
C13' Yb1 C5 146.62(10) . .
C12' Yb1 C5 131.87(8) . .
C14' Yb1 C5 171.80(9) . .
C11' Yb1 C5 136.10(8) . .
C15' Yb1 C5 156.49(9) . .
C1 Yb1 C5 30.82(8) . .
C2 Yb1 C5 50.96(8) . .
N2 Yb1 C3 112.66(8) . .
N3 Yb1 C3 122.34(8) 3_465 .
N1 Yb1 C3 71.89(8) . .
C13' Yb1 C3 151.91(10) . .
C12' Yb1 C3 123.02(9) . .
C14' Yb1 C3 135.28(10) . .
C11' Yb1 C3 100.08(9) . .
C15' Yb1 C3 106.04(10) . .
C1 Yb1 C3 51.21(8) . .
C2 Yb1 C3 30.75(8) . .
C5 Yb1 C3 51.01(9) . .
C5 C1 C2 107.9(2) . .
C5 C1 C6 127.3(3) . .
C2 C1 C6 124.4(2) . .
C5 C1 Yb1 75.45(15) . .
C2 C1 Yb1 74.98(15) . .
C6 C1 Yb1 120.88(18) . .
C21 N1 Yb1 174.7(2) . .
C3 C2 C1 108.4(2) . .
C3 C2 C7 124.6(3) . .
C1 C2 C7 125.6(2) . .
C3 C2 Yb1 75.44(15) . .
C1 C2 Yb1 73.91(15) . .
C7 C2 Yb1 127.56(19) . .
C23 N2 Yb1 159.2(2) . .
C2 C3 C4 107.5(2) . .
C2 C3 C8 125.2(3) . .
C4 C3 C8 126.6(2) . .
C2 C3 Yb1 73.81(15) . .
C4 C3 Yb1 74.89(15) . .
C8 C3 Yb1 124.1(2) . .
C24 N3 Yb1 166.9(2) . 3_465
C5 C4 C3 107.9(2) . .
C5 C4 C9 125.1(3) . .
C3 C4 C9 126.8(3) . .
C5 C4 Yb1 73.81(15) . .
C3 C4 Yb1 74.20(15) . .
C9 C4 Yb1 122.47(19) . .
C1 C5 C4 108.4(2) . .
C1 C5 C10 127.3(2) . .
C4 C5 C10 124.1(2) . .
C1 C5 Yb1 73.73(15) . .
C4 C5 Yb1 75.50(16) . .
C10 C5 Yb1 121.69(19) . .
C15 C11 C12 108.0 . .
C15 C11 C16 126.0 . .
C12 C11 C16 126.0 . .
C15 C11 Yb1 72.92(7) . .
C12 C11 Yb1 76.04(7) . .
C16 C11 Yb1 117.05(6) . .
C13 C12 C11 108.0 . .
C13 C12 C17 126.0 . .
C11 C12 C17 126.0 . .
C13 C12 Yb1 73.59(6) . .
C11 C12 Yb1 74.39(7) . .
C17 C12 Yb1 117.97(7) . .
C14 C13 C12 108.0 . .
C14 C13 C18 126.0 . .
C12 C13 C18 126.0 . .
C14 C13 Yb1 73.12(7) . .
C12 C13 Yb1 76.74(6) . .
C18 C13 Yb1 116.25(6) . .
C13 C14 C15 108.0 . .
C13 C14 C19 126.0 . .
C15 C14 C19 126.0 . .
C13 C14 Yb1 76.75(7) . .
C15 C14 Yb1 75.29(6) . .
C19 C14 Yb1 114.28(6) . .
C11 C15 C14 108.0 . .
C11 C15 C20 126.0 . .
C14 C15 C20 126.0 . .
C11 C15 Yb1 77.12(6) . .
C14 C15 Yb1 74.36(7) . .
C20 C15 Yb1 114.76(7) . .
C15' C11' C12' 108.0 . .
C15' C11' C16' 126.0 . .
C12' C11' C16' 126.0 . .
C15' C11' Yb1 74.59(10) . .
C12' C11' Yb1 72.87(10) . .
C16' C11' Yb1 118.46(9) . .
C13' C12' C11' 108.0 . .
C13' C12' C17' 126.0 . .
C11' C12' C17' 126.0 . .
C13' C12' Yb1 73.32(9) . .
C11' C12' Yb1 75.89(10) . .
C17' C12' Yb1 116.82(10) . .
C12' C13' C14' 108.0 . .
C12' C13' C18' 126.0 . .
C14' C13' C18' 126.0 . .
C12' C13' Yb1 75.07(9) . .
C14' C13' Yb1 75.21(10) . .
C18' C13' Yb1 115.89(9) . .
C15' C14' C13' 108.0 . .
C15' C14' C19' 126.0 . .
C13' C14' C19' 126.0 . .
C15' C14' Yb1 75.87(9) . .
C13' C14' Yb1 73.20(10) . .
C19' C14' Yb1 116.97(9) . .
C14' C15' C11' 108.0 . .
C14' C15' C20' 126.0 . .
C11' C15' C20' 126.0 . .
C14' C15' Yb1 72.94(9) . .
C11' C15' Yb1 74.42(9) . .
C20' C15' Yb1 118.55(10) . .
N1 C21 C22 178.7(3) . .
N2 C23 C25 179.3(3) . .
N3 C24 C25 177.7(3) . .
C24 C25 C23 116.1(2) . .
C24 C25 C26 122.8(2) . .
C23 C25 C26 121.1(2) . .
C27 C26 C31 118.0(2) . .
C27 C26 C25 120.6(2) . .
C31 C26 C25 121.3(2) . .
C28 C27 C26 120.6(2) . .
C29 C28 C27 120.7(3) . .
C28 C29 C30 119.1(2) . .
C28 C29 C32 121.2(2) . .
C30 C29 C32 119.4(2) . .
C31 C30 C29 120.7(2) . .
C30 C31 C26 120.7(2) . .
C33 C32 C34 105.2(2) . .
C33 C32 C29 110.2(2) . .
C34 C32 C29 110.2(2) . .
C33 C32 C35 109.3(2) . .
C34 C32 C35 109.9(2) . .
C29 C32 C35 111.8(2) . .
N4 C33 C32 179.6(3) . .
N5 C34 C32 179.1(3) . .
C39 C35 C36 102.9(2) . .
C39 C35 C40 114.8(2) . .
C36 C35 C40 113.8(2) . .
C39 C35 C32 107.8(2) . .
C36 C35 C32 107.2(2) . .
C40 C35 C32 109.7(2) . .
C37 C36 C41 127.4(3) . .
C37 C36 C35 108.4(2) . .
C41 C36 C35 124.2(2) . .
C36 C37 C38 109.4(3) . .
C36 C37 C42 127.1(3) . .
C38 C37 C42 123.5(3) . .
C39 C38 C37 110.3(2) . .
C39 C38 C43 126.8(3) . .
C37 C38 C43 122.9(3) . .
C38 C39 C44 127.5(3) . .
C38 C39 C35 108.3(3) . .
C44 C39 C35 124.2(3) . .
N6S C45S C46S 177.2(6) . .

loop_
_geom_bond_atom_site_label_1
_geom_bond_atom_site_label_2
_geom_bond_distance
_geom_bond_site_symmetry_2
Yb1 N2 2.353(2) .
Yb1 N3 2.368(2) 3_465
Yb1 N1 2.441(2) .
Yb1 C13' 2.573(3) .
Yb1 C12' 2.596(3) .
Yb1 C14' 2.599(3) .
Yb1 C11' 2.634(3) .
Yb1 C15' 2.636(3) .
Yb1 C1 2.647(3) .
Yb1 C2 2.661(3) .
Yb1 C5 2.669(3) .
Yb1 C3 2.682(3) .
C1 C5 1.413(3) .
C1 C2 1.423(4) .
C1 C6 1.514(4) .
N1 C21 1.137(3) .
C2 C3 1.417(4) .
C2 C7 1.495(4) .
N2 C23 1.152(3) .
C3 C4 1.431(4) .
C3 C8 1.489(4) .
N3 C24 1.158(3) .
N3 Yb1 2.368(2) 3_465
C4 C5 1.418(4) .
C4 C9 1.502(4) .
N4 C33 1.141(4) .
C5 C10 1.516(4) .
N5 C34 1.136(4) .
C11 C15 1.4169(10) .
C11 C12 1.4174(10) .
C11 C16 1.5062(11) .
C12 C13 1.4170(10) .
C12 C17 1.5063(11) .
C13 C14 1.4169(10) .
C13 C18 1.5066(11) .
C14 C15 1.4169(10) .
C14 C19 1.5063(11) .
C15 C20 1.5069(11) .
C11' C15' 1.4082(16) .
C11' C12' 1.4084(16) .
C11' C16' 1.4971(16) .
C12' C13' 1.4081(16) .
C12' C17' 1.4967(16) .
C13' C14' 1.4082(16) .
C13' C18' 1.4974(17) .
C14' C15' 1.4081(16) .
C14' C19' 1.4973(17) .
C15' C20' 1.4971(16) .
C21 C22 1.457(4) .
C23 C25 1.396(3) .
C24 C25 1.393(4) .
C25 C26 1.467(3) .
C26 C27 1.400(4) .
C26 C31 1.399(3) .
C27 C28 1.390(3) .
C28 C29 1.377(4) .
C29 C30 1.390(4) .
C29 C32 1.543(3) .
C30 C31 1.381(3) .
C32 C33 1.486(4) .
C32 C34 1.489(4) .
C32 C35 1.614(4) .
C35 C39 1.519(4) .
C35 C36 1.525(4) .
C35 C40 1.537(3) .
C36 C37 1.344(4) .
C36 C41 1.509(4) .
C37 C38 1.466(4) .
C37 C42 1.492(4) .
C38 C39 1.343(4) .
C38 C43 1.511(4) .
C39 C44 1.494(5) .
N6S C45S 1.162(7) .
C45S C46S 1.424(7) .
